data_7023191
loop_
_publ_author_name
'Knight, James C.'
'Wuest, Melinda'
'Saad, Fawaz A.'
'Wang, Monica'
'Chapman, David W.'
'Jans, Hans-Soenke'
'Lapi, Suzanne E.'
'Kariuki, Benson M.'
'Amoroso, Angelo J.'
'Wuest, Frank'

_publ_section_title
;
 Synthesis, characterisation and evaluation of a novel copper-64 complex
 with selective uptake in EMT-6 cells under hypoxic conditions.
;
_journal_issue 33
_journal_name_full 'Dalton transactions (Cambridge, England : 2003)'
_journal_page_first 12005
_journal_page_last 12014
_journal_paper_doi 10.1039/c3dt50960e
_journal_volume 42
_journal_year 2013
_chemical_formula_moiety 'C26 H24 Cu N6 O1 S, 2(Cl O4), H2 O, C2 H3 N '
_chemical_formula_sum 'C28 H29 Cl2 Cu N7 O10 S'
_chemical_formula_weight 790.08
_chemical_name_systematic
;
 ?
;
_space_group_IT_number 2
_symmetry_cell_setting triclinic
_symmetry_space_group_name_Hall '-P 1'
_symmetry_space_group_name_H-M 'P -1'
_atom_sites_solution_hydrogens geom
_atom_sites_solution_primary direct
_atom_sites_solution_secondary difmap
_audit_creation_method SHELXL-97
_cell_angle_alpha 96.995(5)
_cell_angle_beta 90.820(4)
_cell_angle_gamma 110.356(4)
_cell_formula_units_Z 2
_cell_length_a 10.0397(9)
_cell_length_b 12.7362(9)
_cell_length_c 13.7012(10)
_cell_measurement_reflns_used 4679
_cell_measurement_temperature 150(2)
_cell_measurement_theta_max 27.48
_cell_measurement_theta_min 1.50
_cell_volume 1627.3(2)
_computing_cell_refinement 'HKL Scalepack (Otwinowski & Minor 1997)'
_computing_data_collection 'Collect (Nonius BV, 1997-2000)'
_computing_data_reduction 'HKL Denzo and Scalepack (Otwinowski & Minor 1997)'
_computing_molecular_graphics 'Ortep-3 for Windows (Farrugia, 1997)'
_computing_publication_material 'WinGX publication routines (Farrugia, 1999)'
_computing_structure_refinement 'SHELXL-97 (Sheldrick, 2008)'
_computing_structure_solution 'SHELXS-86 (Sheldrick, 1986)'
_diffrn_ambient_temperature 150(2)
_diffrn_measured_fraction_theta_full 0.985
_diffrn_measured_fraction_theta_max 0.985
_diffrn_measurement_device_type KappaCCD
_diffrn_measurement_method CCD
_diffrn_radiation_monochromator graphite
_diffrn_radiation_source 'fine-focus sealed tube'
_diffrn_radiation_type MoK\a
_diffrn_radiation_wavelength 0.71073
_diffrn_reflns_av_R_equivalents 0.0469
_diffrn_reflns_av_unetI/netI 0.0901
_diffrn_reflns_limit_h_max 13
_diffrn_reflns_limit_h_min -12
_diffrn_reflns_limit_k_max 16
_diffrn_reflns_limit_k_min -16
_diffrn_reflns_limit_l_max 17
_diffrn_reflns_limit_l_min -17
_diffrn_reflns_number 10702
_diffrn_reflns_theta_full 27.48
_diffrn_reflns_theta_max 27.48
_diffrn_reflns_theta_min 1.50
_exptl_absorpt_coefficient_mu 0.967
_exptl_absorpt_correction_T_max 0.9532
_exptl_absorpt_correction_T_min 0.7283
_exptl_absorpt_correction_type empirical
_exptl_absorpt_process_details Denzo/Scalepack
_exptl_crystal_colour green
_exptl_crystal_density_diffrn 1.612
_exptl_crystal_density_method 'not measured'
_exptl_crystal_description plate
_exptl_crystal_F_000 810
_exptl_crystal_size_max 0.35
_exptl_crystal_size_mid 0.30
_exptl_crystal_size_min 0.05
_refine_diff_density_max 0.864
_refine_diff_density_min -1.303
_refine_diff_density_rms 0.112
_refine_ls_extinction_method none
_refine_ls_goodness_of_fit_ref 1.076
_refine_ls_hydrogen_treatment mixed
_refine_ls_matrix_type full
_refine_ls_number_parameters 542
_refine_ls_number_reflns 7343
_refine_ls_number_restraints 441
_refine_ls_restrained_S_all 1.080
_refine_ls_R_factor_all 0.1435
_refine_ls_R_factor_gt 0.0881
_refine_ls_shift/su_max 0.001
_refine_ls_shift/su_mean 0.000
_refine_ls_structure_factor_coef Fsqd
_refine_ls_weighting_details 'calc w=1/[\s^2^(Fo^2^)+(0.0770P)^2^+6.7239P] where P=(Fo^2^+2Fc^2^)/3'
_refine_ls_weighting_scheme calc
_refine_ls_wR_factor_gt 0.2001
_refine_ls_wR_factor_ref 0.2307
_reflns_number_gt 4679
_reflns_number_total 7343
_reflns_threshold_expression >2\s(I)
_cod_data_source_file c3dt50960e.txt
_cod_data_source_block aja0951b
_cod_original_sg_symbol_H-M P-1
_cod_database_code 7023191

loop_
_symmetry_equiv_pos_as_xyz
'x, y, z'
'-x, -y, -z'

loop_
_atom_site_label
_atom_site_type_symbol
_atom_site_fract_x
_atom_site_fract_y
_atom_site_fract_z
_atom_site_U_iso_or_equiv
_atom_site_adp_type
_atom_site_occupancy
_atom_site_symmetry_multiplicity
_atom_site_calc_flag
_atom_site_refinement_flags
_atom_site_disorder_assembly
_atom_site_disorder_group
C1 C 0.0514(8) 0.1591(5) 0.7355(5) 0.0463(16) Uani 1 1 d . . .
H1A H 0.0963 0.1055 0.7066 0.056 Uiso 1 1 calc R . .
H1B H -0.0434 0.1151 0.7567 0.056 Uiso 1 1 calc R . .
C2 C 0.1429(7) 0.2352(5) 0.8228(5) 0.0406(15) Uani 1 1 d . . .
C3 C 0.2298(7) 0.2024(6) 0.8813(5) 0.0460(16) Uani 1 1 d . . .
H3 H 0.2348 0.1289 0.8681 0.055 Uiso 1 1 calc R . .
C4 C 0.3102(8) 0.2788(6) 0.9599(5) 0.0490(17) Uani 1 1 d . . .
H4 H 0.3707 0.2580 1.0015 0.059 Uiso 1 1 calc R . .
C5 C 0.3012(7) 0.3853(6) 0.9770(5) 0.0411(14) Uani 1 1 d . . .
H5 H 0.3549 0.4390 1.0303 0.049 Uiso 1 1 calc R . .
C6 C 0.2128(7) 0.4111(5) 0.9149(4) 0.0373(13) Uani 1 1 d . . .
C7 C 0.1174(6) 0.5681(5) 0.9069(4) 0.0329(13) Uani 1 1 d . . .
C8 C 0.2606(7) 0.7478(5) 1.0080(4) 0.0380(14) Uani 1 1 d . . .
C9 C 0.2647(7) 0.8625(5) 1.0478(4) 0.0377(14) Uani 1 1 d . . .
C10 C 0.3916(8) 0.9360(6) 1.0962(5) 0.0508(17) Uani 1 1 d . . .
H10 H 0.4711 0.9124 1.1010 0.061 Uiso 1 1 calc R . .
C11 C 0.4022(8) 1.0433(6) 1.1373(6) 0.059(2) Uani 1 1 d . . .
H11 H 0.4892 1.0935 1.1700 0.071 Uiso 1 1 calc R . .
C12 C 0.2866(9) 1.0781(6) 1.1312(5) 0.0522(18) Uani 1 1 d . . .
H12 H 0.2947 1.1521 1.1595 0.063 Uiso 1 1 calc R . .
C13 C 0.1601(8) 1.0060(5) 1.0843(5) 0.0493(17) Uani 1 1 d . . .
H13 H 0.0807 1.0299 1.0812 0.059 Uiso 1 1 calc R . .
C14 C 0.1481(7) 0.8982(5) 1.0414(4) 0.0416(15) Uani 1 1 d . . .
H14 H 0.0613 0.8490 1.0078 0.050 Uiso 1 1 calc R . .
C15 C -0.0879(8) 0.1699(5) 0.5908(5) 0.0511(18) Uani 1 1 d . . .
H15A H -0.0983 0.0892 0.5773 0.061 Uiso 1 1 calc R . .
H15B H -0.0725 0.2019 0.5279 0.061 Uiso 1 1 calc R . .
C16 C -0.2208(8) 0.1798(5) 0.6323(5) 0.0505(18) Uani 1 1 d . . .
C17 C -0.3551(10) 0.1022(6) 0.6003(6) 0.066(2) Uani 1 1 d . . .
H17 H -0.3653 0.0372 0.5545 0.079 Uiso 1 1 calc R . .
C18 C -0.4741(10) 0.1220(7) 0.6368(6) 0.073(3) Uani 1 1 d . . .
H18 H -0.5673 0.0710 0.6161 0.088 Uiso 1 1 calc R . .
C19 C -0.4543(9) 0.2161(7) 0.7029(6) 0.064(2) Uani 1 1 d . . .
H19 H -0.5346 0.2306 0.7285 0.077 Uiso 1 1 calc R . .
C20 C -0.3205(7) 0.2896(6) 0.7326(5) 0.0467(16) Uani 1 1 d . . .
H20 H -0.3091 0.3550 0.7782 0.056 Uiso 1 1 calc R . .
C21 C 0.1679(8) 0.2747(5) 0.6084(5) 0.0479(16) Uani 1 1 d . . .
H21A H 0.1693 0.2176 0.5528 0.058 Uiso 1 1 calc R . .
H21B H 0.2520 0.2897 0.6538 0.058 Uiso 1 1 calc R . .
C22 C 0.1746(8) 0.3821(5) 0.5700(5) 0.0440(15) Uani 1 1 d . . .
C23 C 0.2377(9) 0.4164(6) 0.4854(5) 0.062(2) Uani 1 1 d . . .
H23 H 0.2715 0.3676 0.4430 0.074 Uiso 1 1 calc R . .
C24 C 0.2517(11) 0.5213(7) 0.4625(6) 0.075(3) Uani 1 1 d . . .
H24 H 0.2974 0.5468 0.4051 0.090 Uiso 1 1 calc R . .
C25 C 0.1985(10) 0.5895(6) 0.5236(5) 0.062(2) Uani 1 1 d . . .
H25 H 0.2083 0.6630 0.5097 0.075 Uiso 1 1 calc R . .
C26 C 0.1316(8) 0.5495(5) 0.6047(5) 0.0449(15) Uani 1 1 d . . .
H26 H 0.0924 0.5957 0.6457 0.054 Uiso 1 1 calc R . .
C27 C 0.5419(9) 0.7830(9) 0.6131(8) 0.092(3) Uani 1 1 d DU . .
H27A H 0.5335 0.7282 0.6591 0.138 Uiso 1 1 calc R . .
H27B H 0.5000 0.7429 0.5481 0.138 Uiso 1 1 calc R . .
H27C H 0.4914 0.8336 0.6372 0.138 Uiso 1 1 calc R . .
C28 C 0.6878(8) 0.8474(9) 0.6058(10) 0.107(4) Uani 1 1 d DU . .
N1 N 0.0361(6) 0.2309(4) 0.6610(4) 0.0420(13) Uani 1 1 d . . .
N2 N 0.1335(5) 0.3394(4) 0.8398(3) 0.0348(11) Uani 1 1 d . . .
N3 N 0.2113(5) 0.5225(4) 0.9321(3) 0.0348(11) Uani 1 1 d . . .
H3A H 0.2875 0.5711 0.9660 0.042 Uiso 1 1 calc R . .
N4 N 0.1454(5) 0.6787(4) 0.9450(4) 0.0373(11) Uani 1 1 d . . .
H4A H 0.0840 0.7094 0.9277 0.045 Uiso 1 1 calc R . .
N5 N -0.2041(6) 0.2711(4) 0.6982(4) 0.0419(12) Uani 1 1 d . . .
N6 N 0.1191(6) 0.4477(4) 0.6288(3) 0.0379(12) Uani 1 1 d . . .
N7 N 0.8137(9) 0.8962(7) 0.6043(7) 0.100(3) Uani 1 1 d DU . .
O1 O 0.3545(5) 0.7134(4) 1.0319(3) 0.0489(11) Uani 1 1 d . . .
S1 S -0.03689(18) 0.50373(14) 0.83795(12) 0.0443(4) Uani 1 1 d . . .
Cu1 Cu 0.00354(8) 0.36358(6) 0.73917(5) 0.0365(2) Uani 1 1 d . . .
O2 O 0.4970(14) 0.6234(11) 0.8402(9) 0.058(3) Uani 0.546(17) 1 d PDU A 1
O3 O 0.4926(14) 0.5679(14) 0.6676(7) 0.076(3) Uani 0.546(17) 1 d PDU A 1
O4 O 0.4480(15) 0.4370(8) 0.7712(12) 0.089(4) Uani 0.546(17) 1 d PDU A 1
O5 O 0.6766(10) 0.5647(12) 0.7728(11) 0.063(3) Uani 0.546(17) 1 d PDU A 1
Cl1 Cl 0.5302(9) 0.5520(7) 0.7635(6) 0.055(2) Uani 0.546(17) 1 d PDU A 1
O2A O 0.470(2) 0.6187(15) 0.8115(14) 0.084(5) Uani 0.454(17) 1 d PDU A 2
O3A O 0.4659(15) 0.4961(18) 0.6649(9) 0.086(4) Uani 0.454(17) 1 d PDU A 2
O4A O 0.5067(19) 0.4486(11) 0.8137(11) 0.076(4) Uani 0.454(17) 1 d PDU A 2
O5A O 0.6804(13) 0.5998(14) 0.7549(13) 0.069(4) Uani 0.454(17) 1 d PDU A 2
Cl1A Cl 0.5311(12) 0.5429(9) 0.7609(7) 0.057(2) Uani 0.454(17) 1 d PDU A 2
O6 O 0.2527(16) 0.9866(9) 0.7505(10) 0.096(5) Uani 0.478(9) 1 d PDU B 1
O7 O 0.2402(11) 0.8017(8) 0.7648(7) 0.061(3) Uani 0.478(9) 1 d PDU B 1
O8 O 0.2703(15) 0.8666(11) 0.6148(7) 0.073(4) Uani 0.478(9) 1 d PDU B 1
O9 O 0.0515(11) 0.8322(15) 0.6857(15) 0.118(7) Uani 0.478(9) 1 d PDU B 1
Cl2 Cl 0.2020(9) 0.8722(7) 0.7055(6) 0.0526(19) Uani 0.478(9) 1 d PDU B 1
O6A O 0.3072(14) 0.8530(13) 0.6555(12) 0.104(5) Uani 0.522(9) 1 d PDU B 2
O7A O 0.1897(12) 0.9778(8) 0.6322(8) 0.074(3) Uani 0.522(9) 1 d PDU B 2
O8A O 0.2107(16) 0.9284(12) 0.7867(7) 0.111(5) Uani 0.522(9) 1 d PDU B 2
O9A O 0.0618(10) 0.7919(7) 0.6633(9) 0.053(3) Uani 0.522(9) 1 d PDU B 2
Cl2A Cl 0.1902(9) 0.8885(7) 0.6853(6) 0.068(2) Uani 0.522(9) 1 d PDU B 2
O10 O 0.9329(5) 0.7533(4) 0.8609(3) 0.0492(11) Uani 1 1 d D C 2
H1W H 0.853(5) 0.691(4) 0.841(4) 0.074 Uiso 1 1 d D D 2
H2W H 0.985(6) 0.772(6) 0.807(3) 0.074 Uiso 1 1 d D E 2

loop_
_atom_site_aniso_label
_atom_site_aniso_U_11
_atom_site_aniso_U_22
_atom_site_aniso_U_33
_atom_site_aniso_U_23
_atom_site_aniso_U_13
_atom_site_aniso_U_12
C1 0.070(5) 0.032(3) 0.044(4) 0.010(3) 0.009(3) 0.025(3)
C2 0.048(4) 0.038(3) 0.043(3) 0.012(3) 0.020(3) 0.021(3)
C3 0.053(4) 0.042(3) 0.056(4) 0.022(3) 0.020(3) 0.027(3)
C4 0.048(4) 0.065(4) 0.048(4) 0.025(3) 0.012(3) 0.031(4)
C5 0.040(4) 0.050(4) 0.040(3) 0.015(3) 0.010(3) 0.020(3)
C6 0.043(4) 0.042(3) 0.028(3) 0.007(2) 0.008(3) 0.017(3)
C7 0.032(3) 0.039(3) 0.025(3) 0.004(2) 0.007(2) 0.010(3)
C8 0.035(3) 0.047(3) 0.032(3) 0.001(3) 0.005(3) 0.015(3)
C9 0.047(4) 0.038(3) 0.026(3) 0.005(2) 0.003(3) 0.012(3)
C10 0.044(4) 0.045(4) 0.061(4) -0.002(3) -0.002(3) 0.016(3)
C11 0.054(5) 0.046(4) 0.066(5) -0.012(3) -0.013(4) 0.009(3)
C12 0.072(5) 0.037(3) 0.044(4) 0.003(3) 0.000(3) 0.016(3)
C13 0.064(5) 0.040(3) 0.047(4) 0.001(3) 0.002(3) 0.024(3)
C14 0.050(4) 0.038(3) 0.035(3) 0.001(3) 0.000(3) 0.015(3)
C15 0.076(5) 0.035(3) 0.034(3) -0.002(3) 0.003(3) 0.012(3)
C16 0.065(5) 0.038(3) 0.036(3) 0.009(3) 0.000(3) 0.002(3)
C17 0.077(6) 0.049(4) 0.044(4) -0.001(3) -0.003(4) -0.008(4)
C18 0.058(5) 0.064(5) 0.063(5) 0.006(4) -0.001(4) -0.019(4)
C19 0.050(5) 0.075(5) 0.055(5) 0.016(4) 0.005(4) 0.004(4)
C20 0.049(4) 0.048(4) 0.041(4) 0.011(3) 0.001(3) 0.013(3)
C21 0.066(5) 0.044(4) 0.039(4) 0.006(3) 0.017(3) 0.026(3)
C22 0.059(4) 0.034(3) 0.034(3) 0.003(3) 0.009(3) 0.010(3)
C23 0.094(6) 0.051(4) 0.035(4) 0.004(3) 0.021(4) 0.020(4)
C24 0.114(8) 0.055(5) 0.041(4) 0.016(4) 0.021(4) 0.009(5)
C25 0.100(7) 0.043(4) 0.041(4) 0.012(3) 0.009(4) 0.019(4)
C26 0.057(4) 0.041(3) 0.037(3) 0.004(3) 0.002(3) 0.018(3)
C27 0.091(6) 0.103(6) 0.092(6) 0.024(5) 0.001(5) 0.044(5)
C28 0.113(7) 0.121(7) 0.120(7) 0.018(6) 0.010(6) 0.079(6)
N1 0.060(4) 0.030(2) 0.035(3) 0.001(2) 0.005(2) 0.016(2)
N2 0.043(3) 0.035(3) 0.030(2) 0.007(2) 0.009(2) 0.016(2)
N3 0.040(3) 0.037(3) 0.030(2) 0.000(2) 0.003(2) 0.018(2)
N4 0.039(3) 0.039(3) 0.035(3) 0.001(2) 0.002(2) 0.018(2)
N5 0.049(3) 0.039(3) 0.034(3) 0.010(2) 0.001(2) 0.010(2)
N6 0.051(3) 0.032(2) 0.027(2) 0.003(2) 0.005(2) 0.010(2)
N7 0.125(7) 0.068(5) 0.096(5) 0.002(4) 0.005(5) 0.022(5)
O1 0.046(3) 0.050(3) 0.050(3) -0.008(2) -0.010(2) 0.022(2)
S1 0.0416(9) 0.0437(9) 0.0470(9) -0.0068(7) -0.0033(7) 0.0188(7)
Cu1 0.0456(5) 0.0320(4) 0.0319(4) 0.0011(3) 0.0023(3) 0.0146(3)
O2 0.043(5) 0.080(5) 0.053(6) -0.004(4) 0.002(4) 0.028(4)
O3 0.075(6) 0.095(7) 0.060(5) 0.021(5) -0.005(4) 0.031(5)
O4 0.078(6) 0.085(6) 0.093(7) 0.002(5) 0.013(6) 0.016(5)
O5 0.044(5) 0.072(6) 0.069(6) -0.001(5) -0.003(4) 0.019(4)
Cl1 0.043(3) 0.080(3) 0.037(3) 0.007(3) 0.003(3) 0.015(3)
O2A 0.072(7) 0.099(7) 0.080(8) 0.007(6) 0.012(6) 0.031(6)
O3A 0.070(6) 0.097(8) 0.079(6) 0.007(6) -0.010(5) 0.017(6)
O4A 0.080(7) 0.077(6) 0.062(6) 0.020(5) 0.008(5) 0.012(5)
O5A 0.057(6) 0.081(7) 0.056(6) 0.013(6) 0.008(5) 0.008(5)
Cl1A 0.046(4) 0.080(4) 0.045(4) 0.017(3) 0.011(3) 0.017(3)
O6 0.118(8) 0.074(7) 0.088(8) -0.004(6) 0.040(7) 0.027(6)
O7 0.062(6) 0.062(6) 0.062(6) 0.023(5) 0.000(5) 0.019(5)
O8 0.092(8) 0.068(6) 0.042(6) -0.003(5) 0.004(6) 0.010(6)
O9 0.103(9) 0.132(10) 0.121(10) 0.048(8) -0.004(7) 0.033(7)
Cl2 0.048(3) 0.054(3) 0.043(3) 0.013(2) 0.003(2) 0.001(2)
O6A 0.096(8) 0.102(8) 0.125(9) 0.000(7) -0.001(7) 0.052(6)
O7A 0.070(6) 0.063(6) 0.087(7) 0.021(5) 0.018(5) 0.017(5)
O8A 0.123(8) 0.096(8) 0.084(7) -0.004(6) 0.021(7) 0.006(6)
O9A 0.059(6) 0.035(5) 0.058(6) 0.005(4) -0.005(4) 0.010(4)
Cl2A 0.067(4) 0.057(3) 0.063(4) -0.005(3) 0.011(3) 0.007(2)
O10 0.045(3) 0.048(3) 0.053(3) 0.000(2) 0.003(2) 0.017(2)

loop_
_atom_type_symbol
_atom_type_description
_atom_type_scat_dispersion_real
_atom_type_scat_dispersion_imag
_atom_type_scat_source
C C 0.0033 0.0016 'International Tables Vol C Tables 4.2.6.8 and 6.1.1.4'
H H 0.0000 0.0000 'International Tables Vol C Tables 4.2.6.8 and 6.1.1.4'
N N 0.0061 0.0033 'International Tables Vol C Tables 4.2.6.8 and 6.1.1.4'
O O 0.0106 0.0060 'International Tables Vol C Tables 4.2.6.8 and 6.1.1.4'
S S 0.1246 0.1234 'International Tables Vol C Tables 4.2.6.8 and 6.1.1.4'
Cl Cl 0.1484 0.1585 'International Tables Vol C Tables 4.2.6.8 and 6.1.1.4'
Cu Cu 0.3201 1.2651 'International Tables Vol C Tables 4.2.6.8 and 6.1.1.4'

loop_
_geom_angle_atom_site_label_1
_geom_angle_atom_site_label_2
_geom_angle_atom_site_label_3
_geom_angle
N1 C1 C2 108.5(5)
N1 C1 H1A 110.0
C2 C1 H1A 110.0
N1 C1 H1B 110.0
C2 C1 H1B 110.0
H1A C1 H1B 108.4
N2 C2 C3 121.9(6)
N2 C2 C1 115.0(5)
C3 C2 C1 123.1(6)
C2 C3 C4 118.8(6)
C2 C3 H3 120.6
C4 C3 H3 120.6
C5 C4 C3 119.4(6)
C5 C4 H4 120.3
C3 C4 H4 120.3
C6 C5 C4 118.0(6)
C6 C5 H5 121.0
C4 C5 H5 121.0
N2 C6 C5 124.0(6)
N2 C6 N3 119.7(5)
C5 C6 N3 116.3(5)
N3 C7 N4 116.4(5)
N3 C7 S1 127.6(4)
N4 C7 S1 116.0(4)
O1 C8 N4 120.7(5)
O1 C8 C9 120.9(5)
N4 C8 C9 118.4(5)
C10 C9 C14 119.5(6)
C10 C9 C8 116.8(6)
C14 C9 C8 123.7(6)
C11 C10 C9 120.1(7)
C11 C10 H10 120.0
C9 C10 H10 120.0
C10 C11 C12 120.3(7)
C10 C11 H11 119.9
C12 C11 H11 119.9
C13 C12 C11 120.3(6)
C13 C12 H12 119.9
C11 C12 H12 119.9
C12 C13 C14 120.2(7)
C12 C13 H13 119.9
C14 C13 H13 119.9
C13 C14 C9 119.7(6)
C13 C14 H14 120.2
C9 C14 H14 120.2
N1 C15 C16 110.4(5)
N1 C15 H15A 109.6
C16 C15 H15A 109.6
N1 C15 H15B 109.6
C16 C15 H15B 109.6
H15A C15 H15B 108.1
N5 C16 C17 121.6(8)
N5 C16 C15 116.3(6)
C17 C16 C15 122.0(7)
C18 C17 C16 118.5(7)
C18 C17 H17 120.7
C16 C17 H17 120.7
C19 C18 C17 118.7(7)
C19 C18 H18 120.6
C17 C18 H18 120.6
C18 C19 C20 120.7(8)
C18 C19 H19 119.6
C20 C19 H19 119.6
N5 C20 C19 121.2(7)
N5 C20 H20 119.4
C19 C20 H20 119.4
N1 C21 C22 109.8(5)
N1 C21 H21A 109.7
C22 C21 H21A 109.7
N1 C21 H21B 109.7
C22 C21 H21B 109.7
H21A C21 H21B 108.2
N6 C22 C23 121.3(6)
N6 C22 C21 114.4(5)
C23 C22 C21 124.3(6)
C24 C23 C22 119.6(7)
C24 C23 H23 120.2
C22 C23 H23 120.2
C23 C24 C25 119.2(7)
C23 C24 H24 120.4
C25 C24 H24 120.4
C26 C25 C24 118.8(7)
C26 C25 H25 120.6
C24 C25 H25 120.6
N6 C26 C25 122.6(6)
N6 C26 H26 118.7
C25 C26 H26 118.7
C28 C27 H27A 109.5
C28 C27 H27B 109.5
H27A C27 H27B 109.5
C28 C27 H27C 109.5
H27A C27 H27C 109.5
H27B C27 H27C 109.5
N7 C28 C27 174.7(13)
C15 N1 C21 111.0(5)
C15 N1 C1 111.5(5)
C21 N1 C1 111.8(5)
C15 N1 Cu1 109.2(4)
C21 N1 Cu1 108.0(4)
C1 N1 Cu1 105.1(4)
C6 N2 C2 118.0(5)
C6 N2 Cu1 129.5(4)
C2 N2 Cu1 112.4(4)
C7 N3 C6 132.5(5)
C7 N3 H3A 113.8
C6 N3 H3A 113.8
C7 N4 C8 126.9(5)
C7 N4 H4A 116.6
C8 N4 H4A 116.6
C16 N5 C20 119.2(6)
C16 N5 Cu1 113.2(5)
C20 N5 Cu1 127.5(4)
C26 N6 C22 118.4(5)
C26 N6 Cu1 128.8(4)
C22 N6 Cu1 112.4(4)
C7 S1 Cu1 103.7(2)
N2 Cu1 N1 82.5(2)
N2 Cu1 N5 129.3(2)
N1 Cu1 N5 82.7(2)
N2 Cu1 N6 110.9(2)
N1 Cu1 N6 81.8(2)
N5 Cu1 N6 114.4(2)
N2 Cu1 S1 94.21(14)
N1 Cu1 S1 175.06(16)
N5 Cu1 S1 96.66(16)
N6 Cu1 S1 102.90(14)
O3 Cl1 O5 110.9(7)
O3 Cl1 O2 113.5(8)
O5 Cl1 O2 110.6(7)
O3 Cl1 O4 104.5(8)
O5 Cl1 O4 107.8(8)
O2 Cl1 O4 109.2(7)
O3A Cl1A O4A 105.3(9)
O3A Cl1A O5A 109.9(8)
O4A Cl1A O5A 110.0(9)
O3A Cl1A O2A 113.0(9)
O4A Cl1A O2A 108.7(9)
O5A Cl1A O2A 109.8(9)
O6 Cl2 O7 111.3(8)
O6 Cl2 O9 110.8(10)
O7 Cl2 O9 110.4(9)
O6 Cl2 O8 108.0(8)
O7 Cl2 O8 106.8(9)
O9 Cl2 O8 109.5(10)
O8A Cl2A O7A 109.2(9)
O8A Cl2A O9A 111.5(9)
O7A Cl2A O9A 111.4(8)
O8A Cl2A O6A 108.7(9)
O7A Cl2A O6A 108.7(9)
O9A Cl2A O6A 107.3(8)
H1W O10 H2W 108.3(16)

loop_
_geom_bond_atom_site_label_1
_geom_bond_atom_site_label_2
_geom_bond_distance
C1 N1 1.491(8)
C1 C2 1.509(9)
C1 H1A 0.9900
C1 H1B 0.9900
C2 N2 1.356(7)
C2 C3 1.376(9)
C3 C4 1.390(10)
C3 H3 0.9500
C4 C5 1.383(9)
C4 H4 0.9500
C5 C6 1.367(9)
C5 H5 0.9500
C6 N2 1.330(8)
C6 N3 1.416(8)
C7 N3 1.328(7)
C7 N4 1.371(7)
C7 S1 1.688(6)
C8 O1 1.224(7)
C8 N4 1.392(8)
C8 C9 1.483(9)
C9 C10 1.391(9)
C9 C14 1.401(9)
C10 C11 1.380(10)
C10 H10 0.9500
C11 C12 1.383(11)
C11 H11 0.9500
C12 C13 1.375(10)
C12 H12 0.9500
C13 C14 1.390(9)
C13 H13 0.9500
C14 H14 0.9500
C15 N1 1.479(9)
C15 C16 1.497(11)
C15 H15A 0.9900
C15 H15B 0.9900
C16 N5 1.341(8)
C16 C17 1.392(10)
C17 C18 1.392(13)
C17 H17 0.9500
C18 C19 1.363(12)
C18 H18 0.9500
C19 C20 1.365(10)
C19 H19 0.9500
C20 N5 1.350(9)
C20 H20 0.9500
C21 N1 1.482(9)
C21 C22 1.505(9)
C21 H21A 0.9900
C21 H21B 0.9900
C22 N6 1.353(8)
C22 C23 1.374(9)
C23 C24 1.370(11)
C23 H23 0.9500
C24 C25 1.378(12)
C24 H24 0.9500
C25 C26 1.366(10)
C25 H25 0.9500
C26 N6 1.342(8)
C26 H26 0.9500
C27 C28 1.4202(11)
C27 H27A 0.9800
C27 H27B 0.9800
C27 H27C 0.9800
C28 N7 1.2005(11)
N1 Cu1 2.016(5)
N2 Cu1 2.007(5)
N3 H3A 0.8800
N4 H4A 0.8800
N5 Cu1 2.036(5)
N6 Cu1 2.088(5)
S1 Cu1 2.2615(17)
O2 Cl1 1.425(6)
O3 Cl1 1.420(6)
O4 Cl1 1.428(7)
O5 Cl1 1.424(6)
O2A Cl1A 1.430(8)
O3A Cl1A 1.423(8)
O4A Cl1A 1.428(9)
O5A Cl1A 1.429(8)
O6 Cl2 1.421(9)
O7 Cl2 1.422(9)
O8 Cl2 1.434(9)
O9 Cl2 1.427(8)
O6A Cl2A 1.444(9)
O7A Cl2A 1.425(9)
O8A Cl2A 1.407(9)
O9A Cl2A 1.436(7)
O10 H1W 0.918(10)
O10 H2W 0.918(10)

loop_
_geom_hbond_atom_site_label_D
_geom_hbond_atom_site_label_H
_geom_hbond_atom_site_label_A
_geom_hbond_distance_DH
_geom_hbond_distance_HA
_geom_hbond_distance_DA
_geom_hbond_angle_DHA
_geom_hbond_site_symmetry_A
N3 H3A O1 0.88 1.81 2.559(6) 141.2 .
N4 H4A O10 0.88 2.03 2.896(7) 167.1 1_455
O10 H1W O5A 0.918(10) 1.99(4) 2.848(14) 155(7) .
O10 H2W O9A 0.918(10) 2.14(2) 3.038(13) 167(6) 1_655
O10 H2W O8A 0.918(10) 2.49(5) 3.177(16) 132(5) 1_655
